data_1511739
loop_
_publ_author_name
'Alemi, A.'
'Hinatsu, Y.'
'Ito, K.'
'Wakeshima, M.'
'Doi, Y.'

_publ_section_title
;
 Magnetic and calorimetric studies on rare-earth iron borates Ln Fe3 (B
 O3)4 (Ln = Y, La - Nd, Sm - Ho)
;
_journal_name_full 'Journal of Solid State Chemistry'
_journal_page_first 438
_journal_page_last 445
_journal_paper_doi 10.1016/S0022-4596(03)00028-8
_journal_volume 172
_journal_year 2003
_chemical_formula_sum 'B4 Fe3 O12 Tb'
_chemical_name_systematic 'Tb Fe3 (B O3)4'
_space_group_IT_number 155
_symmetry_space_group_name_Hall 'R 3 2"'
_symmetry_space_group_name_H-M 'R 3 2 :H'
_cell_angle_alpha 90
_cell_angle_beta 90
_cell_angle_gamma 120
_cell_formula_units_Z 3
_cell_length_a 9.5466
_cell_length_b 9.5466
_cell_length_c 7.5704
_cell_volume 597.512
_citation_journal_id_ASTM JSSCBI
_cod_data_source_file boron4-x_72.cif
_cod_data_source_block B4Fe3O12Tb1
_cod_original_cell_volume 597.5125
_cod_original_formula_sum 'B4 Fe3 O12 Tb1'
_cod_database_code 1511739

loop_
_symmetry_equiv_pos_as_xyz
x,y,z
-y,x-y,z
-x+y,-x,z
y,x,-z
-x,-x+y,-z
x-y,-y,-z
x+2/3,y+1/3,z+1/3
-y+2/3,x-y+1/3,z+1/3
-x+y+2/3,-x+1/3,z+1/3
y+2/3,x+1/3,-z+1/3
-x+2/3,-x+y+1/3,-z+1/3
x-y+2/3,-y+1/3,-z+1/3
x+1/3,y+2/3,z+2/3
-y+1/3,x-y+2/3,z+2/3
-x+y+1/3,-x+2/3,z+2/3
y+1/3,x+2/3,-z+2/3
-x+1/3,-x+y+2/3,-z+2/3
x-y+1/3,-y+2/3,-z+2/3

loop_
_atom_site_label
_atom_site_type_symbol
_atom_site_fract_x
_atom_site_fract_y
_atom_site_fract_z
_atom_site_occupancy
_atom_site_U_iso_or_equiv
B1 B+3 0 0 0.5 1 0.0
Tb1 Tb+3 0 0 0 1 0.0
O1 O-2 0.847 0 0.5 1 0.0
Fe1 Fe+3 0.5499 0 0 1 0.0
O3 O-2 0.448 0.139 0.517 1 0.0
O2 O-2 0.566 0 0.5 1 0.0
B2 B+3 0.374 0 0.5 1 0.0
